data_7224287
loop_
_publ_author_name
'Ramos, Rafael Rodrigues'
'da Silva, Cameron Capeletti'
'Guimar\~aes, Freddy Fernandes'
'Martins, Felipe Terra'

_publ_section_title
;
 Polymorphism and conformerism in chalcones
;
_journal_issue 12
_journal_name_full CrystEngComm
_journal_page_first 2144
_journal_paper_doi 10.1039/C5CE02591E
_journal_volume 18
_journal_year 2016
_chemical_formula_sum 'C15 H11 N O4'
_chemical_formula_weight 269.25
_chemical_name_systematic
;
 ?
;
_space_group_crystal_system triclinic
_space_group_IT_number 2
_space_group_name_H-M_alt 'P -1'
_symmetry_space_group_name_Hall '-P 1'
_symmetry_space_group_name_H-M 'P -1'
_atom_sites_solution_hydrogens geom
_atom_sites_solution_primary direct
_atom_sites_solution_secondary difmap
_audit_creation_date 2015-02-11T15:43:02-00:00
_audit_creation_method 'WinGX routine CIF_UPDATE'
_audit_update_record
;
2015-11-11 deposited with the CCDC.
2016-02-17 downloaded from the CCDC.
;
_cell_angle_alpha 105.7760(10)
_cell_angle_beta 90.626(2)
_cell_angle_gamma 112.7210(10)
_cell_formula_units_Z 6
_cell_length_a 11.620(3)
_cell_length_b 13.232(3)
_cell_length_c 13.981(3)
_cell_measurement_temperature 298(2)
_cell_volume 1891.8(8)
_computing_structure_refinement 'SHELXL-97 (Sheldrick, 2008)'
_diffrn_ambient_temperature 298(2)
_diffrn_measured_fraction_theta_full 0.975
_diffrn_measured_fraction_theta_max 0.975
_diffrn_measurement_device_type '95mm CCD camera on \k-goniostat'
_diffrn_radiation_monochromator graphite
_diffrn_radiation_type MoK\a
_diffrn_radiation_wavelength 0.71073
_diffrn_reflns_av_R_equivalents 0.0481
_diffrn_reflns_av_unetI/netI 0.0646
_diffrn_reflns_limit_h_max 14
_diffrn_reflns_limit_h_min -14
_diffrn_reflns_limit_k_max 16
_diffrn_reflns_limit_k_min -16
_diffrn_reflns_limit_l_max 17
_diffrn_reflns_limit_l_min -17
_diffrn_reflns_number 14210
_diffrn_reflns_theta_full 26.38
_diffrn_reflns_theta_max 26.38
_diffrn_reflns_theta_min 3.05
_exptl_absorpt_coefficient_mu 0.104
_exptl_absorpt_correction_type none
_exptl_crystal_colour yellow
_exptl_crystal_density_diffrn 1.418
_exptl_crystal_density_method 'not measured'
_exptl_crystal_description block
_exptl_crystal_F_000 840
_exptl_crystal_size_max 0.22
_exptl_crystal_size_mid 0.19
_exptl_crystal_size_min 0.09
_refine_diff_density_max 0.615
_refine_diff_density_min -0.23
_refine_diff_density_rms 0.032
_refine_ls_extinction_method none
_refine_ls_goodness_of_fit_ref 1.05
_refine_ls_hydrogen_treatment constr
_refine_ls_matrix_type full
_refine_ls_number_parameters 544
_refine_ls_number_reflns 7547
_refine_ls_number_restraints 0
_refine_ls_restrained_S_all 1.05
_refine_ls_R_factor_all 0.1091
_refine_ls_R_factor_gt 0.0627
_refine_ls_shift/su_max 0
_refine_ls_shift/su_mean 0
_refine_ls_structure_factor_coef Fsqd
_refine_ls_weighting_details 'calc w=1/[\s^2^(Fo^2^)+(0.1137P)^2^+0.0000P] where P=(Fo^2^+2Fc^2^)/3'
_refine_ls_weighting_scheme calc
_refine_ls_wR_factor_gt 0.1675
_refine_ls_wR_factor_ref 0.1936
_reflns_number_gt 4457
_reflns_number_total 7547
_reflns_threshold_expression >2\s(I)
_cod_data_source_file c5ce02591e1.cif
_cod_data_source_block comp2
_cod_depositor_comments
;
The following automatic conversions were performed:

'_space_group_crystal_system' value 'Triclinic' changed to
'triclinic' according to
/usr/data/users/saulius/crontab/automatic-downloads/rss-feeds/RSC/lib/dictionaries/cif_core.dic
dictionary named 'cif_core.dic' version 2.4.2 from 2011-04-26.

Automatic conversion script
Id: cif_fix_values 4268 2015-11-12 08:31:59Z antanas 

 Adding full bibliography for 7224286--7224287.cif.
;
_cod_original_cell_volume 1891.8(7)
_cod_database_code 7224287

loop_
_symmetry_equiv_pos_as_xyz
'x, y, z'
'-x, -y, -z'

loop_
_atom_site_label
_atom_site_type_symbol
_atom_site_fract_x
_atom_site_fract_y
_atom_site_fract_z
_atom_site_U_iso_or_equiv
_atom_site_adp_type
_atom_site_occupancy
_atom_site_symmetry_multiplicity
_atom_site_calc_flag
_atom_site_refinement_flags
C1A C -0.44983(18) -0.29611(16) -0.04557(14) 0.0573(5) Uani 1 1 d .
C12A C -0.26957(18) -0.45923(17) -0.50108(15) 0.0605(5) Uani 1 1 d .
H12A H -0.2184 -0.4989 -0.5025 0.073 Uiso 1 1 calc R
C13A C -0.30548(18) -0.44114(17) -0.58710(14) 0.0578(5) Uani 1 1 d .
O2A O -0.53423(17) -0.22501(15) -0.15256(11) 0.0859(5) Uani 1 1 d .
O1B O -0.34401(17) 0.11649(15) 0.22428(10) 0.0798(5) Uani 1 1 d .
H1B H -0.3819 0.1499 0.2051 0.12 Uiso 1 1 calc R
C11A C -0.31058(18) -0.41785(16) -0.41342(14) 0.0582(5) Uani 1 1 d .
H11A H -0.2869 -0.4296 -0.355 0.07 Uiso 1 1 calc R
O1A O -0.49051(17) -0.17695(14) 0.21520(10) 0.0795(5) Uani 1 1 d .
H1A H -0.5314 -0.1446 0.1985 0.119 Uiso 1 1 calc R
C10A C -0.38746(17) -0.35821(15) -0.41079(14) 0.0528(4) Uani 1 1 d .
C9A C -0.43484(18) -0.31429(16) -0.31934(15) 0.0587(5) Uani 1 1 d .
H9A H -0.4762 -0.2674 -0.3226 0.07 Uiso 1 1 calc R
C11B C -0.1337(2) -0.10690(17) -0.40108(15) 0.0616(5) Uani 1 1 d .
H11B H -0.1063 -0.1161 -0.3425 0.074 Uiso 1 1 calc R
C13C C -0.00178(18) 0.29749(17) 0.11753(14) 0.0573(5) Uani 1 1 d .
C15A C -0.42122(18) -0.34187(16) -0.49937(14) 0.0586(5) Uani 1 1 d .
H15A H -0.472 -0.3019 -0.4986 0.07 Uiso 1 1 calc R
O2B O -0.36958(16) 0.07215(15) -0.14148(11) 0.0803(5) Uani 1 1 d .
C12B C -0.09166(18) -0.14613(16) -0.48875(15) 0.0623(5) Uani 1 1 d .
H12B H -0.0364 -0.1818 -0.4903 0.075 Uiso 1 1 calc R
N1C N 0.04393(16) 0.27372(15) 0.20339(13) 0.0655(5) Uani 1 1 d .
C10B C -0.2167(2) -0.05336(17) -0.39773(15) 0.0597(5) Uani 1 1 d .
O3C O 0.00533(17) 0.30027(17) 0.28285(12) 0.0961(6) Uani 1 1 d .
C6A C -0.3883(2) -0.36385(18) -0.03203(16) 0.0669(6) Uani 1 1 d .
H6A H -0.3642 -0.406 -0.0866 0.08 Uiso 1 1 calc R
C3A C -0.4594(2) -0.23835(18) 0.13137(15) 0.0626(5) Uani 1 1 d .
C7B C -0.2964(2) 0.02854(17) -0.12989(14) 0.0606(5) Uani 1 1 d .
C9B C -0.2635(2) -0.01015(18) -0.30584(15) 0.0643(5) Uani 1 1 d .
H9B H -0.3166 0.0261 -0.3115 0.077 Uiso 1 1 calc R
C13B C -0.1332(2) -0.13151(17) -0.57456(15) 0.0604(5) Uani 1 1 d .
O4C O 0.11791(16) 0.22765(15) 0.19167(12) 0.0866(5) Uani 1 1 d .
C1B C -0.26504(18) 0.02248(16) -0.02827(14) 0.0563(5) Uani 1 1 d .
C3B C -0.29258(19) 0.06921(17) 0.14635(14) 0.0605(5) Uani 1 1 d .
C12C C -0.0933(2) 0.34021(18) 0.12648(17) 0.0687(6) Uani 1 1 d .
H12C H -0.1247 0.3568 0.187 0.082 Uiso 1 1 calc R
C7A C -0.47531(19) -0.28256(17) -0.14504(15) 0.0606(5) Uani 1 1 d .
N1A N -0.26323(18) -0.48721(17) -0.68127(14) 0.0731(5) Uani 1 1 d .
N1B N -0.08591(18) -0.17099(16) -0.66912(14) 0.0722(5) Uani 1 1 d .
C2B C -0.32032(19) 0.06793(17) 0.04977(15) 0.0598(5) Uani 1 1 d .
H2B H -0.377 0.098 0.0368 0.072 Uiso 1 1 calc R
C7C C -0.2694(2) 0.39642(19) -0.24345(16) 0.0708(6) Uani 1 1 d .
O2C O -0.34452(19) 0.44010(16) -0.23840(12) 0.0971(6) Uani 1 1 d .
C4C C -0.1917(2) 0.2635(2) -0.53860(17) 0.0746(6) Uani 1 1 d .
H4C H -0.1757 0.2374 -0.6037 0.09 Uiso 1 1 calc R
O3A O -0.2069(2) -0.54765(19) -0.68059(13) 0.1069(6) Uani 1 1 d .
C4B C -0.2103(2) 0.02292(18) 0.16590(16) 0.0654(5) Uani 1 1 d .
H4B H -0.1913 0.0236 0.2309 0.078 Uiso 1 1 calc R
C1C C -0.2379(2) 0.34472(18) -0.34477(15) 0.0622(5) Uani 1 1 d .
C8A C -0.42527(19) -0.33398(17) -0.23239(15) 0.0599(5) Uani 1 1 d .
H8A H -0.3859 -0.3816 -0.2264 0.072 Uiso 1 1 calc R
O4A O -0.28617(19) -0.46368(18) -0.75534(12) 0.1019(6) Uani 1 1 d .
C2C C -0.3334(2) 0.25738(19) -0.41525(15) 0.0661(5) Uani 1 1 d .
H2C H -0.4139 0.2262 -0.3979 0.079 Uiso 1 1 calc R
C8B C -0.2393(2) -0.01647(18) -0.21563(15) 0.0644(5) Uani 1 1 d .
H8B H -0.1848 -0.0501 -0.2061 0.077 Uiso 1 1 calc R
C3C C -0.3099(2) 0.21598(19) -0.51199(15) 0.0668(5) Uani 1 1 d .
O4B O -0.10492(18) -0.14057(17) -0.74005(12) 0.0950(5) Uani 1 1 d .
C2A C -0.48623(19) -0.23435(17) 0.03642(15) 0.0608(5) Uani 1 1 d .
H2A H -0.5288 -0.1902 0.0273 0.073 Uiso 1 1 calc R
C6B C -0.1827(2) -0.02490(18) -0.00824(16) 0.0659(5) Uani 1 1 d .
H6B H -0.1456 -0.0567 -0.0598 0.079 Uiso 1 1 calc R
C5A C -0.3633(2) -0.3677(2) 0.06293(17) 0.0745(6) Uani 1 1 d .
H5A H -0.3222 -0.413 0.0723 0.089 Uiso 1 1 calc R
C14A C -0.38135(19) -0.38334(18) -0.58806(15) 0.0613(5) Uani 1 1 d .
H14A H -0.4051 -0.3726 -0.647 0.074 Uiso 1 1 calc R
C11C C -0.1374(2) 0.3579(2) 0.04152(19) 0.0755(6) Uani 1 1 d .
H11C H -0.1984 0.3877 0.046 0.091 Uiso 1 1 calc R
C14B C -0.2173(2) -0.08179(18) -0.57634(15) 0.0679(6) Uani 1 1 d .
H14B H -0.2457 -0.0748 -0.6357 0.082 Uiso 1 1 calc R
C5B C -0.1563(2) -0.02447(19) 0.08853(16) 0.0699(6) Uani 1 1 d .
H5B H -0.1016 -0.0565 0.1017 0.084 Uiso 1 1 calc R
O3B O -0.0274(2) -0.22986(18) -0.67106(14) 0.1094(7) Uani 1 1 d .
C15C C -0.0003(2) 0.2911(2) -0.05398(17) 0.0754(6) Uani 1 1 d .
H15C H 0.0317 0.2746 -0.1142 0.09 Uiso 1 1 calc R
C6C C -0.1194(2) 0.3907(2) -0.37039(19) 0.0792(6) Uani 1 1 d .
H6C H -0.0544 0.4486 -0.3228 0.095 Uiso 1 1 calc R
C4A C -0.3982(2) -0.30561(19) 0.14430(16) 0.0697(6) Uani 1 1 d .
H4A H -0.3805 -0.3089 0.2081 0.084 Uiso 1 1 calc R
C14C C 0.0461(2) 0.27374(19) 0.02844(16) 0.0676(5) Uani 1 1 d .
H14C H 0.1091 0.2463 0.024 0.081 Uiso 1 1 calc R
C10C C -0.0919(2) 0.33187(19) -0.04931(17) 0.0698(6) Uani 1 1 d .
O1C O -0.40809(16) 0.12878(17) -0.57836(12) 0.0971(6) Uani 1 1 d .
H1C H -0.3862 0.1162 -0.6344 0.146 Uiso 1 1 calc R
C15B C -0.2581(2) -0.04273(19) -0.48714(16) 0.0683(6) Uani 1 1 d .
H15B H -0.3146 -0.0084 -0.4865 0.082 Uiso 1 1 calc R
C8C C -0.2149(2) 0.3925(2) -0.14957(18) 0.0812(7) Uani 1 1 d .
H8C H -0.2348 0.4296 -0.0896 0.097 Uiso 1 1 calc R
C9C C -0.1426(2) 0.3420(2) -0.14495(18) 0.0769(6) Uani 1 1 d .
H9C H -0.119 0.3089 -0.2047 0.092 Uiso 1 1 calc R
C5C C -0.0969(2) 0.3505(2) -0.4670(2) 0.0831(7) Uani 1 1 d .
H5C H -0.0166 0.3827 -0.4844 0.1 Uiso 1 1 calc R

loop_
_atom_site_aniso_label
_atom_site_aniso_U_11
_atom_site_aniso_U_22
_atom_site_aniso_U_33
_atom_site_aniso_U_23
_atom_site_aniso_U_13
_atom_site_aniso_U_12
C1A 0.0608(11) 0.0626(11) 0.0528(11) 0.0175(9) 0.0105(9) 0.0291(10)
C12A 0.0582(11) 0.0706(12) 0.0613(12) 0.0238(10) 0.0135(9) 0.0321(10)
C13A 0.0554(11) 0.0663(11) 0.0527(11) 0.0211(9) 0.0145(9) 0.0232(9)
O2A 0.1226(13) 0.1176(12) 0.0547(9) 0.0239(8) 0.0168(8) 0.0884(12)
O1B 0.1066(12) 0.1106(12) 0.0484(8) 0.0229(8) 0.0205(8) 0.0715(10)
C11A 0.0622(11) 0.0692(12) 0.0504(11) 0.0225(9) 0.0078(9) 0.0310(10)
O1A 0.1079(13) 0.0998(12) 0.0518(8) 0.0252(8) 0.0228(8) 0.0618(10)
C10A 0.0543(10) 0.0548(10) 0.0500(11) 0.0162(8) 0.0092(8) 0.0225(9)
C9A 0.0635(12) 0.0598(11) 0.0574(12) 0.0154(9) 0.0093(9) 0.0309(10)
C11B 0.0710(13) 0.0687(12) 0.0523(11) 0.0218(9) 0.0123(9) 0.0331(11)
C13C 0.0550(11) 0.0639(11) 0.0526(11) 0.0164(9) 0.0030(9) 0.0244(9)
C15A 0.0618(12) 0.0663(12) 0.0592(12) 0.0249(10) 0.0105(9) 0.0335(10)
O2B 0.1021(12) 0.1117(12) 0.0569(9) 0.0284(8) 0.0179(8) 0.0718(11)
C12B 0.0657(13) 0.0652(12) 0.0612(13) 0.0205(10) 0.0115(10) 0.0307(10)
N1C 0.0640(10) 0.0758(11) 0.0555(11) 0.0160(8) 0.0033(8) 0.0298(9)
C10B 0.0684(12) 0.0595(11) 0.0543(11) 0.0193(9) 0.0118(9) 0.0274(10)
O3C 0.1023(13) 0.1397(15) 0.0540(10) 0.0265(9) 0.0175(9) 0.0584(12)
C6A 0.0774(14) 0.0741(13) 0.0610(13) 0.0220(10) 0.0185(11) 0.0416(12)
C3A 0.0690(13) 0.0698(12) 0.0534(12) 0.0206(10) 0.0150(9) 0.0310(10)
C7B 0.0692(13) 0.0637(12) 0.0551(12) 0.0176(9) 0.0122(10) 0.0332(10)
C9B 0.0757(13) 0.0686(12) 0.0570(12) 0.0209(10) 0.0168(10) 0.0364(11)
C13B 0.0704(13) 0.0609(11) 0.0510(11) 0.0162(9) 0.0148(9) 0.0280(10)
O4C 0.0920(11) 0.1126(13) 0.0749(10) 0.0276(9) 0.0023(9) 0.0622(11)
C1B 0.0610(11) 0.0586(11) 0.0520(11) 0.0170(9) 0.0100(9) 0.0267(9)
C3B 0.0683(12) 0.0670(12) 0.0507(11) 0.0179(9) 0.0118(9) 0.0318(10)
C12C 0.0663(13) 0.0725(13) 0.0691(14) 0.0165(11) 0.0130(10) 0.0330(11)
C7A 0.0668(12) 0.0661(12) 0.0539(11) 0.0135(9) 0.0078(9) 0.0352(10)
N1A 0.0729(12) 0.0928(13) 0.0602(12) 0.0244(10) 0.0214(9) 0.0389(11)
N1B 0.0846(13) 0.0796(12) 0.0553(11) 0.0169(9) 0.0175(9) 0.0380(10)
C2B 0.0641(12) 0.0673(12) 0.0550(12) 0.0179(9) 0.0111(9) 0.0340(10)
C7C 0.0932(16) 0.0711(13) 0.0574(13) 0.0275(10) 0.0043(11) 0.0375(12)
O2C 0.1482(17) 0.1131(13) 0.0733(11) 0.0397(10) 0.0355(11) 0.0896(13)
C4C 0.0821(16) 0.0936(16) 0.0687(14) 0.0318(13) 0.0253(12) 0.0517(14)
O3A 0.1317(16) 0.1552(17) 0.0725(11) 0.0296(11) 0.0357(11) 0.1007(15)
C4B 0.0746(14) 0.0746(13) 0.0540(11) 0.0245(10) 0.0082(10) 0.0340(11)
C1C 0.0694(13) 0.0700(12) 0.0626(12) 0.0264(10) 0.0080(10) 0.0398(11)
C8A 0.0656(12) 0.0666(12) 0.0541(12) 0.0168(9) 0.0102(9) 0.0344(10)
O4A 0.1283(15) 0.1448(16) 0.0577(10) 0.0444(11) 0.0323(10) 0.0713(13)
C2C 0.0666(13) 0.0862(14) 0.0575(12) 0.0292(11) 0.0151(10) 0.0379(12)
C8B 0.0729(13) 0.0742(13) 0.0568(12) 0.0210(10) 0.0142(10) 0.0397(11)
C3C 0.0713(14) 0.0784(14) 0.0583(12) 0.0219(10) 0.0111(10) 0.0372(11)
O4B 0.1198(14) 0.1305(15) 0.0549(9) 0.0327(10) 0.0242(9) 0.0680(12)
C2A 0.0688(13) 0.0668(12) 0.0540(11) 0.0192(9) 0.0128(9) 0.0340(10)
C6B 0.0705(13) 0.0770(13) 0.0600(12) 0.0217(10) 0.0160(10) 0.0391(11)
C5A 0.0892(16) 0.0908(16) 0.0699(14) 0.0363(12) 0.0194(12) 0.0555(14)
C14A 0.0648(12) 0.0740(12) 0.0532(11) 0.0274(10) 0.0112(9) 0.0309(10)
C11C 0.0664(13) 0.0761(14) 0.0945(17) 0.0269(12) 0.0013(12) 0.0392(11)
C14B 0.0839(15) 0.0769(13) 0.0532(12) 0.0259(10) 0.0132(11) 0.0388(12)
C5B 0.0737(14) 0.0816(14) 0.0691(14) 0.0298(11) 0.0131(11) 0.0418(12)
O3B 0.1579(18) 0.1345(16) 0.0832(12) 0.0350(11) 0.0462(12) 0.1062(16)
C15C 0.0751(14) 0.0973(17) 0.0623(13) 0.0293(12) 0.0143(11) 0.0400(13)
C6C 0.0784(16) 0.0803(15) 0.0776(16) 0.0194(12) 0.0038(12) 0.0337(13)
C4A 0.0772(14) 0.0864(14) 0.0586(12) 0.0331(11) 0.0147(11) 0.0390(12)
C14C 0.0657(13) 0.0848(14) 0.0620(13) 0.0236(11) 0.0125(10) 0.0394(11)
C10C 0.0720(14) 0.0781(14) 0.0636(13) 0.0305(11) 0.0077(11) 0.0288(12)
O1C 0.0886(12) 0.1207(14) 0.0583(10) 0.0132(10) 0.0110(9) 0.0268(11)
C15B 0.0844(14) 0.0798(14) 0.0609(13) 0.0295(11) 0.0190(11) 0.0484(12)
C8C 0.1017(18) 0.0790(15) 0.0685(15) 0.0198(12) 0.0152(13) 0.0437(14)
C9C 0.0769(15) 0.0788(15) 0.0729(15) 0.0141(12) 0.0146(12) 0.0349(13)
C5C 0.0654(15) 0.0959(17) 0.1005(19) 0.0394(15) 0.0230(14) 0.0386(14)

loop_
_atom_type_symbol
_atom_type_description
_atom_type_scat_dispersion_real
_atom_type_scat_dispersion_imag
_atom_type_scat_source
C C 0.0033 0.0016 'International Tables Vol C Tables 4.2.6.8 and 6.1.1.4'
H H 0 0 'International Tables Vol C Tables 4.2.6.8 and 6.1.1.4'
N N 0.0061 0.0033 'International Tables Vol C Tables 4.2.6.8 and 6.1.1.4'
O O 0.0106 0.006 'International Tables Vol C Tables 4.2.6.8 and 6.1.1.4'

loop_
_geom_angle_atom_site_label_1
_geom_angle_atom_site_label_2
_geom_angle_atom_site_label_3
_geom_angle
C2A C1A C6A 119.82(19)
C2A C1A C7A 117.30(17)
C6A C1A C7A 122.84(17)
C11A C12A C13A 118.90(18)
C14A C13A C12A 122.26(18)
C14A C13A N1A 118.91(18)
C12A C13A N1A 118.82(18)
C12A C11A C10A 120.81(18)
C15A C10A C11A 118.30(16)
C15A C10A C9A 119.13(17)
C11A C10A C9A 122.56(17)
C8A C9A C10A 127.10(18)
C12B C11B C10B 121.36(19)
C12C C13C C14C 121.44(19)
C12C C13C N1C 119.69(18)
C14C C13C N1C 118.84(17)
C14A C15A C10A 121.59(18)
C11B C12B C13B 118.41(18)
O3C N1C O4C 123.31(18)
O3C N1C C13C 118.09(17)
O4C N1C C13C 118.60(16)
C11B C10B C15B 118.04(18)
C11B C10B C9B 123.10(18)
C15B C10B C9B 118.86(18)
C5A C6A C1A 119.27(18)
O1A C3A C2A 122.62(18)
O1A C3A C4A 117.70(18)
C2A C3A C4A 119.68(18)
O2B C7B C8B 120.05(18)
O2B C7B C1B 119.61(17)
C8B C7B C1B 120.35(18)
C8B C9B C10B 127.6(2)
C14B C13B C12B 122.84(18)
C14B C13B N1B 118.34(19)
C12B C13B N1B 118.82(18)
C2B C1B C6B 118.90(18)
C2B C1B C7B 117.64(17)
C6B C1B C7B 123.46(17)
O1B C3B C4B 118.65(18)
O1B C3B C2B 121.53(18)
C4B C3B C2B 119.82(17)
C13C C12C C11C 117.8(2)
O2A C7A C8A 120.45(18)
O2A C7A C1A 119.58(17)
C8A C7A C1A 119.93(17)
O4A N1A O3A 123.44(18)
O4A N1A C13A 118.94(19)
O3A N1A C13A 117.62(19)
O3B N1B O4B 123.34(18)
O3B N1B C13B 118.16(19)
O4B N1B C13B 118.48(18)
C3B C2B C1B 121.04(19)
O2C C7C C8C 118.1(2)
O2C C7C C1C 119.59(19)
C8C C7C C1C 122.3(2)
C3C C4C C5C 119.0(2)
C3B C4B C5B 119.72(19)
C6C C1C C2C 119.9(2)
C6C C1C C7C 120.9(2)
C2C C1C C7C 118.91(19)
C9A C8A C7A 121.73(18)
C1C C2C C3C 120.2(2)
C9B C8B C7B 121.56(19)
O1C C3C C4C 122.36(19)
O1C C3C C2C 117.56(19)
C4C C3C C2C 120.1(2)
C3A C2A C1A 120.20(19)
C5B C6B C1B 119.76(18)
C6A C5A C4A 120.91(19)
C13A C14A C15A 118.14(18)
C10C C11C C12C 121.3(2)
C13B C14B C15B 117.68(19)
C4B C5B C6B 120.7(2)
C10C C15C C14C 121.6(2)
C1C C6C C5C 119.7(2)
C5A C4A C3A 120.1(2)
C13C C14C C15C 119.24(19)
C15C C10C C11C 118.6(2)
C15C C10C C9C 118.0(2)
C11C C10C C9C 123.3(2)
C14B C15B C10B 121.64(19)
C9C C8C C7C 124.4(2)
C8C C9C C10C 124.9(2)
C6C C5C C4C 121.1(2)

loop_
_geom_bond_atom_site_label_1
_geom_bond_atom_site_label_2
_geom_bond_distance
C1A C2A 1.389(3)
C1A C6A 1.391(3)
C1A C7A 1.490(3)
C12A C11A 1.371(3)
C12A C13A 1.379(3)
C13A C14A 1.374(3)
C13A N1A 1.468(3)
O2A C7A 1.227(2)
O1B C3B 1.367(2)
C11A C10A 1.397(3)
O1A C3A 1.372(2)
C10A C15A 1.391(3)
C10A C9A 1.461(3)
C9A C8A 1.323(3)
C11B C12B 1.369(3)
C11B C10B 1.395(3)
C13C C12C 1.376(3)
C13C C14C 1.377(3)
C13C N1C 1.464(3)
C15A C14A 1.376(3)
O2B C7B 1.229(2)
C12B C13B 1.377(3)
N1C O3C 1.216(2)
N1C O4C 1.221(2)
C10B C15B 1.396(3)
C10B C9B 1.459(3)
C6A C5A 1.375(3)
C3A C2A 1.380(3)
C3A C4A 1.380(3)
C7B C8B 1.472(3)
C7B C1B 1.494(3)
C9B C8B 1.321(3)
C13B C14B 1.376(3)
C13B N1B 1.478(3)
C1B C2B 1.386(3)
C1B C6B 1.393(3)
C3B C4B 1.379(3)
C3B C2B 1.379(3)
C12C C11C 1.400(3)
C7A C8A 1.470(3)
N1A O4A 1.214(2)
N1A O3A 1.215(2)
N1B O3B 1.211(2)
N1B O4B 1.215(2)
C7C O2C 1.212(3)
C7C C8C 1.473(3)
C7C C1C 1.512(3)
C4C C3C 1.375(3)
C4C C5C 1.382(3)
C4B C5B 1.381(3)
C1C C6C 1.370(3)
C1C C2C 1.380(3)
C2C C3C 1.388(3)
C3C O1C 1.368(3)
C6B C5B 1.382(3)
C5A C4A 1.376(3)
C11C C10C 1.389(3)
C14B C15B 1.378(3)
C15C C10C 1.362(3)
C15C C14C 1.378(3)
C6C C5C 1.379(3)
C10C C9C 1.515(3)
C8C C9C 1.270(3)
